data_1544720
loop_
_publ_author_name
'Kubo, H.'
'Miura, H.'
'Hariya, Y.'

_publ_section_title
;
 Tetragonal-monoclinic transformation of cryptomelane at high temperature
;
_journal_name_full 'Mineralogical Journal'
_journal_page_first 50
_journal_page_last 63
_journal_volume 15
_journal_year 1990
_chemical_formula_sum 'Ba0.06 Fe0.16 H0.32 K0.98 Mn7.84 Na0.33 O16.16'
_chemical_name_common (K0.98Na0.33Ba0.06)(Mn7.84Fe0.16)O16*0.16H2O
_chemical_name_mineral cryptomelane
_space_group_IT_number 87
_space_group_name_H-M_alt 'I 4/m'
_symmetry_space_group_name_Hall '-I 4'
_symmetry_space_group_name_H-M 'I 4/m'
_cell_angle_alpha 90
_cell_angle_beta 90
_cell_angle_gamma 90
_cell_formula_units_Z 1
_cell_length_a 9.832(1)
_cell_length_b 9.832(1)
_cell_length_c 2.8648(5)
_cell_volume 276.94(6)
_cod_data_source_file tetra-cryptomelane.cif
_cod_data_source_block cryptomelane
_cod_original_formula_sum 'K0.98 Na0.33 Ba0.06 Mn7.84 Fe0.16 H0.32 O16.16'
_cod_database_code 1544720

loop_
_space_group_symop_operation_xyz
'x, y, z'
'-x, -y, -z'
'-x, -y, z'
'x, y, -z'
'-y, x, z'
'y, -x, -z'
'y, -x, z'
'-y, x, -z'
'x+1/2, y+1/2, z+1/2'
'-x+1/2, -y+1/2, -z+1/2'
'-x+1/2, -y+1/2, z+1/2'
'x+1/2, y+1/2, -z+1/2'
'-y+1/2, x+1/2, z+1/2'
'y+1/2, -x+1/2, -z+1/2'
'y+1/2, -x+1/2, z+1/2'
'-y+1/2, x+1/2, -z+1/2'

loop_
_atom_site_label
_atom_site_occupancy
_atom_site_fract_x
_atom_site_fract_y
_atom_site_fract_z
_atom_site_adp_type
_atom_site_B_iso_or_equiv
_atom_site_type_symbol
A 0.4900 0.000000 0.000000 0.500000 Biso 3.826921 K
A 0.1650 0.000000 0.000000 0.500000 Biso 3.826921 Na
A 0.0300 0.000000 0.000000 0.500000 Biso 3.826921 Ba
Mn 0.9800 0.16647(9) 0.34911(9) 0.000000 Biso 0.403221 Mn
Mn 0.0200 0.16647(9) 0.34911(9) 0.000000 Biso 0.403221 Fe
O1 1.0 0.2019(4) 0.1539(5) 0.000000 Biso 0.680576 O
O2 1.0 0.1651(5) 0.5424(4) 0.000000 Biso 0.658372 O

loop_
_atom_site_aniso_label
_atom_site_aniso_U_11
_atom_site_aniso_U_22
_atom_site_aniso_U_33
_atom_site_aniso_U_12
_atom_site_aniso_U_13
_atom_site_aniso_U_23
A 0.58678 0.05897 2.22445 0.00000 0.00000 0.00000
A 0.58678 0.05897 2.22445 0.00000 0.00000 0.00000
A 0.58678 0.05897 2.22445 0.00000 0.00000 0.00000
Mn 0.13437 0.15467 0.01338 0.01063 0.00000 0.00000
Mn 0.13437 0.15467 0.01338 0.01063 0.00000 0.00000
O1 0.23104 0.23007 0.04932 -0.00677 0.00000 0.00000
O2 0.16820 0.27067 0.05491 -0.01063 0.00000 0.00000
